data_4109444
loop_
_publ_author_name
'Masahiro Yamanaka'
'Junji Itoh'
'Kohei Fuchibe'
'Takahiko Akiyama'

_publ_section_title
;
 Chiral Br\/onsted Acid Catalyzed Enantioselective Mannich-Type Reaction
;
_journal_name_full 'Journal of the American Chemical Society'
_journal_page_first 6756
_journal_page_last 6764
_journal_paper_doi 10.1021/ja0684803
_journal_volume 129
_journal_year 2007
_chemical_formula_sum 'C34 H31 N O4 Si'
_chemical_formula_weight 545.69
_chemical_name_systematic
; 
 ? 
;
_space_group_IT_number 19
_symmetry_cell_setting orthorhombic
_symmetry_space_group_name_Hall 'P 2ac 2ab'
_symmetry_space_group_name_H-M 'P 21 21 21'
_atom_sites_solution_hydrogens geom
_atom_sites_solution_primary direct
_atom_sites_solution_secondary difmap
_audit_creation_method SHELXL-97
_cell_angle_alpha 90.00
_cell_angle_beta 90.00
_cell_angle_gamma 90.00
_cell_formula_units_Z 8
_cell_length_a 11.2470(3)
_cell_length_b 32.8310(4)
_cell_length_c 16.0650(4)
_cell_measurement_reflns_used 13832
_cell_measurement_temperature 120
_cell_measurement_theta_max 27.97
_cell_measurement_theta_min 2.20
_cell_volume 5932.0(2)
_computing_cell_refinement SCALEPACK
_computing_data_collection XPRESS
_computing_data_reduction DENZO
_computing_molecular_graphics ORTEP
_computing_publication_material CIFTAB
_computing_structure_refinement SHELXL-97
_computing_structure_solution SIR-92'
_diffrn_ambient_temperature 120
_diffrn_measured_fraction_theta_full 0.964
_diffrn_measured_fraction_theta_max 0.964
_diffrn_measurement_device_type 'MacScience DIP2030 imaging plate'
_diffrn_radiation_monochromator graphite
_diffrn_radiation_source 'fine-focus rotating anode'
_diffrn_radiation_type MoK\a
_diffrn_radiation_wavelength 0.71073
_diffrn_reflns_av_R_equivalents 0.0000
_diffrn_reflns_av_sigmaI/netI 0.0302
_diffrn_reflns_limit_h_max 14
_diffrn_reflns_limit_h_min -14
_diffrn_reflns_limit_k_max 41
_diffrn_reflns_limit_k_min -40
_diffrn_reflns_limit_l_max 21
_diffrn_reflns_limit_l_min -21
_diffrn_reflns_number 13832
_diffrn_reflns_theta_full 27.97
_diffrn_reflns_theta_max 27.97
_diffrn_reflns_theta_min 2.20
_exptl_absorpt_coefficient_mu 0.117
_exptl_absorpt_correction_type none
_exptl_crystal_colour colorless
_exptl_crystal_density_diffrn 1.222
_exptl_crystal_description needle
_exptl_crystal_F_000 2304
_exptl_crystal_size_max 0.20
_exptl_crystal_size_mid 0.20
_exptl_crystal_size_min 0.20
_refine_diff_density_max 0.276
_refine_diff_density_min -0.465
_refine_diff_density_rms 0.044
_refine_ls_abs_structure_details 'Flack H D (1983), Acta Cryst. A39, 876-881'
_refine_ls_abs_structure_Flack 0.05(6)
_refine_ls_extinction_coef 0.0050(4)
_refine_ls_extinction_expression Fc^*^=kFc[1+0.001xFc^2^\l^3^/sin(2\q)]^-1/4^
_refine_ls_extinction_method SHELXL
_refine_ls_goodness_of_fit_ref 1.298
_refine_ls_hydrogen_treatment mixed
_refine_ls_matrix_type full
_refine_ls_number_parameters 712
_refine_ls_number_reflns 13832
_refine_ls_number_restraints 0
_refine_ls_restrained_S_all 1.298
_refine_ls_R_factor_all 0.0427
_refine_ls_R_factor_gt 0.0379
_refine_ls_shift/su_max 0.003
_refine_ls_shift/su_mean 0.000
_refine_ls_structure_factor_coef Fsqd
_refine_ls_weighting_details 'calc w=1/[\s^2^(Fo^2^)+(0.0584P)^2^+0.0000P] where P=(Fo^2^+2Fc^2^)/3'
_refine_ls_weighting_scheme calc
_refine_ls_wR_factor_gt 0.1021
_refine_ls_wR_factor_ref 0.1052
_reflns_number_gt 12779
_reflns_number_total 13832
_reflns_threshold_expression >2sigma(I)
_cod_data_source_file ja0684803si20061127_041730.cif
_cod_data_source_block shelxl
_cod_database_code 4109444

loop_
_symmetry_equiv_pos_as_xyz
'x, y, z'
'-x+1/2, -y, z+1/2'
'x+1/2, -y+1/2, -z'
'-x, y+1/2, -z+1/2'

loop_
_atom_site_label
_atom_site_type_symbol
_atom_site_fract_x
_atom_site_fract_y
_atom_site_fract_z
_atom_site_U_iso_or_equiv
_atom_site_adp_type
_atom_site_occupancy
_atom_site_symmetry_multiplicity
_atom_site_calc_flag
_atom_site_refinement_flags
Si1 Si -0.16801(4) 0.498446(11) 0.98208(3) 0.02431(9) Uiso 1 1 d .
Si2 Si 0.32875(4) 0.244523(11) 0.70383(3) 0.02421(9) Uiso 1 1 d .
O01 O -0.16749(11) 0.45862(3) 0.91808(6) 0.0261(2) Uani 1 1 d .
O02 O -0.09742(11) 0.36215(3) 1.01004(8) 0.0331(3) Uani 1 1 d .
O03 O -0.26265(10) 0.40004(3) 1.00942(7) 0.0308(2) Uani 1 1 d .
O05 O 0.34276(10) 0.28312(3) 0.76969(7) 0.0260(2) Uani 1 1 d .
O06 O 0.39887(11) 0.37959(3) 0.67353(7) 0.0320(3) Uani 1 1 d .
O07 O 0.23521(10) 0.34132(3) 0.68591(7) 0.0275(2) Uani 1 1 d .
O04 O -0.37716(11) 0.40458(3) 0.71306(8) 0.0340(3) Uani 1 1 d .
H04 H -0.4555 0.3979 0.6919 0.041 Uiso 1 1 d R
O08 O 0.12515(10) 0.34338(3) 0.96032(7) 0.0311(2) Uani 1 1 d .
H08 H 0.0475 0.3482 0.9827 0.037 Uiso 1 1 d R
N01 N -0.18523(12) 0.39577(4) 0.80640(8) 0.0256(3) Uani 1 1 d .
H01 H -0.2332 0.4188 0.8053 0.031 Uiso 1 1 d R
N02 N 0.32543(12) 0.34856(4) 0.87692(8) 0.0261(2) Uani 1 1 d .
H02 H 0.2739 0.3265 0.8727 0.031 Uiso 1 1 d R
C1 C -0.31112(17) 0.37171(6) 1.07136(12) 0.0378(4) Uani 1 1 d .
H1A H -0.3914 0.3823 1.0923 0.045 Uiso 1 1 d R
H1B H -0.2474 0.3746 1.1183 0.045 Uiso 1 1 d R
H1C H -0.3134 0.3463 1.0402 0.045 Uiso 1 1 d R
C2 C -0.15206(14) 0.39210(4) 0.98661(9) 0.0260(3) Uani 1 1 d .
C3 C -0.09562(14) 0.42386(4) 0.92926(9) 0.0230(3) Uani 1 1 d .
H3 H -0.0181 0.4301 0.9588 0.028 Uiso 1 1 d R
C4 C -0.07091(14) 0.40405(4) 0.84375(9) 0.0225(3) Uani 1 1 d .
H4 H -0.0300 0.3789 0.8535 0.027 Uiso 1 1 d R
C5 C 0.01331(13) 0.43001(4) 0.79149(9) 0.0229(3) Uani 1 1 d .
C6 C -0.02520(15) 0.45095(4) 0.72091(9) 0.0273(3) Uani 1 1 d .
H6 H -0.1050 0.4493 0.7050 0.033 Uiso 1 1 d R
C7 C 0.05469(18) 0.47415(5) 0.67461(10) 0.0327(4) Uani 1 1 d .
H7 H 0.0330 0.4879 0.6234 0.039 Uiso 1 1 d R
C8 C 0.17323(18) 0.47665(5) 0.69813(11) 0.0350(4) Uani 1 1 d .
H8 H 0.2303 0.4932 0.6640 0.042 Uiso 1 1 d R
C9 C 0.21240(16) 0.45611(5) 0.76863(12) 0.0345(4) Uani 1 1 d .
H9 H 0.3058 0.4573 0.7837 0.041 Uiso 1 1 d R
C10 C 0.13266(15) 0.43293(5) 0.81466(10) 0.0282(3) Uani 1 1 d .
H10 H 0.1678 0.4169 0.8642 0.034 Uiso 1 1 d R
C11 C -0.19498(14) 0.37135(4) 0.73515(9) 0.0249(3) Uani 1 1 d .
C12 C -0.29898(15) 0.37530(5) 0.68731(10) 0.0270(3) Uani 1 1 d .
C13 C -0.31758(17) 0.35082(5) 0.61798(11) 0.0344(4) Uani 1 1 d .
H13 H -0.3880 0.3506 0.5857 0.041 Uiso 1 1 d R
C14 C -0.23340(18) 0.32145(6) 0.59606(12) 0.0396(4) Uani 1 1 d .
H14 H -0.2488 0.3036 0.5415 0.048 Uiso 1 1 d R
C15 C -0.13075(18) 0.31741(5) 0.64232(13) 0.0423(4) Uani 1 1 d .
H15 H -0.0662 0.2978 0.6295 0.051 Uiso 1 1 d R
C16 C -0.11108(16) 0.34215(5) 0.71197(12) 0.0341(4) Uani 1 1 d .
H16 H -0.0291 0.3407 0.7430 0.041 Uiso 1 1 d R
C17 C -0.14093(14) 0.48153(5) 1.09200(10) 0.0275(3) Uani 1 1 d .
C18 C -0.02563(17) 0.47599(5) 1.12298(11) 0.0352(4) Uani 1 1 d .
H18 H 0.0512 0.4819 1.0881 0.042 Uiso 1 1 d R
C19 C -0.00737(19) 0.46045(6) 1.20286(12) 0.0438(4) Uani 1 1 d .
H19 H 0.0775 0.4588 1.2258 0.053 Uiso 1 1 d R
C20 C -0.10383(19) 0.45069(6) 1.25281(11) 0.0414(4) Uani 1 1 d .
H20 H -0.0870 0.4372 1.3033 0.050 Uiso 1 1 d R
C21 C -0.21857(19) 0.45630(6) 1.22371(12) 0.0413(4) Uani 1 1 d .
H21 H -0.2841 0.4468 1.2613 0.050 Uiso 1 1 d R
C22 C -0.23649(17) 0.47165(6) 1.14404(11) 0.0356(4) Uani 1 1 d .
H22 H -0.3162 0.4736 1.1220 0.043 Uiso 1 1 d R
C23 C -0.32031(15) 0.52058(4) 0.97169(9) 0.0264(3) Uani 1 1 d .
C24 C -0.34212(16) 0.56125(5) 0.99431(10) 0.0313(3) Uani 1 1 d .
H24 H -0.2785 0.5803 1.0147 0.038 Uiso 1 1 d R
C25 C -0.45623(17) 0.57740(5) 0.99079(11) 0.0364(4) Uani 1 1 d .
H25 H -0.4757 0.6061 1.0078 0.044 Uiso 1 1 d R
C26 C -0.55065(17) 0.55354(6) 0.96442(11) 0.0374(4) Uani 1 1 d .
H26 H -0.6340 0.5651 0.9659 0.045 Uiso 1 1 d R
C27 C -0.53171(17) 0.51334(6) 0.94168(12) 0.0366(4) Uani 1 1 d .
H27 H -0.6007 0.4949 0.9276 0.044 Uiso 1 1 d R
C28 C -0.41686(16) 0.49700(5) 0.94557(10) 0.0316(3) Uani 1 1 d .
H28 H -0.3964 0.4700 0.9245 0.038 Uiso 1 1 d R
C29 C -0.05008(15) 0.53503(5) 0.94865(10) 0.0275(3) Uani 1 1 d .
C30 C -0.00239(17) 0.53381(5) 0.86842(11) 0.0335(4) Uani 1 1 d .
H30 H -0.0348 0.5108 0.8275 0.040 Uiso 1 1 d R
C31 C 0.0821(2) 0.56214(5) 0.84208(12) 0.0399(4) Uani 1 1 d .
H31 H 0.0993 0.5626 0.7848 0.048 Uiso 1 1 d R
C32 C 0.11810(18) 0.59289(5) 0.89581(12) 0.0387(4) Uani 1 1 d .
H32 H 0.1764 0.6158 0.8765 0.046 Uiso 1 1 d R
C33 C 0.07169(18) 0.59489(6) 0.97508(12) 0.0393(4) Uani 1 1 d .
H33 H 0.0929 0.6180 1.0144 0.047 Uiso 1 1 d R
C34 C -0.01060(16) 0.56586(5) 1.00206(11) 0.0353(4) Uani 1 1 d .
H34 H -0.0347 0.5674 1.0588 0.042 Uiso 1 1 d R
C35 C 0.17428(16) 0.36869(5) 0.62847(10) 0.0318(3) Uani 1 1 d .
H35A H 0.1827 0.3942 0.6505 0.038 Uiso 1 1 d R
H35B H 0.2141 0.3662 0.5769 0.038 Uiso 1 1 d R
H35C H 0.0964 0.3527 0.6203 0.038 Uiso 1 1 d R
C36 C 0.34785(14) 0.34976(4) 0.70088(9) 0.0251(3) Uani 1 1 d .
C37 C 0.41188(14) 0.31855(4) 0.75557(9) 0.0238(3) Uani 1 1 d .
H37 H 0.4886 0.3113 0.7287 0.029 Uiso 1 1 d R
C38 C 0.43963(14) 0.33863(4) 0.84005(9) 0.0239(3) Uani 1 1 d .
H38 H 0.4929 0.3635 0.8262 0.029 Uiso 1 1 d R
C39 C 0.52006(14) 0.31169(4) 0.89324(9) 0.0241(3) Uani 1 1 d .
C40 C 0.47475(16) 0.28863(5) 0.95888(11) 0.0329(3) Uani 1 1 d .
H40 H 0.3880 0.2919 0.9715 0.040 Uiso 1 1 d R
C41 C 0.54918(19) 0.26302(6) 1.00389(12) 0.0438(4) Uani 1 1 d .
H41 H 0.5061 0.2457 1.0548 0.053 Uiso 1 1 d R
C42 C 0.66811(19) 0.26061(6) 0.98545(13) 0.0432(4) Uani 1 1 d .
H42 H 0.7209 0.2420 1.0185 0.052 Uiso 1 1 d R
C43 C 0.71483(17) 0.28395(6) 0.92163(13) 0.0411(4) Uani 1 1 d .
H43 H 0.8044 0.2839 0.9044 0.049 Uiso 1 1 d R
C44 C 0.64034(15) 0.30920(5) 0.87526(11) 0.0320(3) Uani 1 1 d .
H44 H 0.6775 0.3268 0.8318 0.038 Uiso 1 1 d R
C45 C 0.31637(15) 0.37150(4) 0.94943(9) 0.0256(3) Uani 1 1 d .
C46 C 0.20714(14) 0.36988(4) 0.99224(10) 0.0267(3) Uani 1 1 d .
C47 C 0.18714(17) 0.39387(5) 1.06160(10) 0.0322(3) Uani 1 1 d .
H47 H 0.1092 0.3930 1.0860 0.039 Uiso 1 1 d R
C48 C 0.27681(18) 0.41939(5) 1.09108(12) 0.0368(4) Uani 1 1 d .
H48 H 0.2755 0.4361 1.1431 0.044 Uiso 1 1 d R
C49 C 0.38587(18) 0.42065(5) 1.05036(12) 0.0376(4) Uani 1 1 d .
H49 H 0.4575 0.4387 1.0710 0.045 Uiso 1 1 d R
C50 C 0.40574(16) 0.39698(5) 0.97976(11) 0.0325(3) Uani 1 1 d .
H50 H 0.4861 0.4000 0.9468 0.039 Uiso 1 1 d R
C51 C 0.18368(16) 0.22063(5) 0.73175(10) 0.0304(3) Uani 1 1 d .
C52 C 0.16818(18) 0.17851(5) 0.72819(14) 0.0432(4) Uani 1 1 d .
H52 H 0.2410 0.1588 0.7147 0.052 Uiso 1 1 d R
C53 C 0.0587(2) 0.16069(7) 0.74901(16) 0.0553(6) Uani 1 1 d .
H53 H 0.0555 0.1273 0.7417 0.066 Uiso 1 1 d R
C54 C -0.0343(2) 0.18482(8) 0.77354(14) 0.0585(6) Uani 1 1 d .
H54 H -0.1039 0.1733 0.7916 0.070 Uiso 1 1 d R
C55 C -0.0223(2) 0.22680(8) 0.77504(15) 0.0561(6) Uani 1 1 d .
H55 H -0.0945 0.2470 0.7901 0.067 Uiso 1 1 d R
C56 C 0.08620(17) 0.24436(6) 0.75508(13) 0.0432(4) Uani 1 1 d .
H56 H 0.0944 0.2736 0.7566 0.052 Uiso 1 1 d R
C57 C 0.32877(15) 0.26346(4) 0.59410(10) 0.0265(3) Uani 1 1 d .
C58 C 0.22185(16) 0.27014(5) 0.55111(10) 0.0305(3) Uani 1 1 d .
H58 H 0.1490 0.2642 0.5828 0.037 Uiso 1 1 d R
C59 C 0.22152(19) 0.28599(5) 0.47019(11) 0.0385(4) Uani 1 1 d .
H59 H 0.1424 0.2928 0.4431 0.046 Uiso 1 1 d R
C60 C 0.3275(2) 0.29560(5) 0.43176(11) 0.0413(4) Uani 1 1 d .
H60 H 0.3325 0.3075 0.3799 0.050 Uiso 1 1 d R
C61 C 0.4340(2) 0.28979(5) 0.47269(12) 0.0422(4) Uani 1 1 d .
H61 H 0.5059 0.2976 0.4446 0.051 Uiso 1 1 d R
C62 C 0.43507(17) 0.27362(5) 0.55327(11) 0.0337(4) Uani 1 1 d .
H62 H 0.5096 0.2699 0.5820 0.040 Uiso 1 1 d R
C63 C 0.45441(15) 0.20817(4) 0.71872(10) 0.0272(3) Uani 1 1 d .
C64 C 0.47364(17) 0.17607(5) 0.66231(11) 0.0327(3) Uani 1 1 d .
H64 H 0.4177 0.1731 0.6134 0.039 Uiso 1 1 d R
C65 C 0.56303(17) 0.14759(5) 0.67628(12) 0.0349(4) Uani 1 1 d .
H65 H 0.5756 0.1261 0.6364 0.042 Uiso 1 1 d R
C66 C 0.63577(16) 0.15100(5) 0.74565(12) 0.0356(4) Uani 1 1 d .
H66 H 0.6963 0.1314 0.7586 0.043 Uiso 1 1 d R
C67 C 0.61955(17) 0.18259(5) 0.80167(12) 0.0381(4) Uani 1 1 d .
H67 H 0.6680 0.1827 0.8575 0.046 Uiso 1 1 d R
C68 C 0.52836(17) 0.21066(5) 0.78813(11) 0.0340(4) Uani 1 1 d .
H68 H 0.5186 0.2334 0.8280 0.041 Uiso 1 1 d R

loop_
_atom_site_aniso_label
_atom_site_aniso_U_11
_atom_site_aniso_U_22
_atom_site_aniso_U_33
_atom_site_aniso_U_23
_atom_site_aniso_U_13
_atom_site_aniso_U_12
O01 0.0303(6) 0.0261(5) 0.0220(5) -0.0016(4) -0.0028(5) 0.0040(4)
O02 0.0311(6) 0.0336(6) 0.0347(6) 0.0087(5) 0.0039(5) 0.0030(4)
O03 0.0283(6) 0.0363(6) 0.0278(6) 0.0009(5) 0.0066(5) 0.0001(4)
O05 0.0284(6) 0.0253(5) 0.0245(5) -0.0012(4) 0.0004(4) -0.0017(4)
O06 0.0313(6) 0.0334(6) 0.0314(6) 0.0075(4) -0.0039(5) -0.0029(5)
O07 0.0247(6) 0.0305(5) 0.0272(6) 0.0006(4) -0.0044(4) 0.0022(4)
O04 0.0300(6) 0.0372(6) 0.0347(6) -0.0053(5) -0.0051(5) 0.0017(5)
O08 0.0254(6) 0.0359(6) 0.0319(6) -0.0034(4) 0.0005(5) 0.0007(4)
N01 0.0238(7) 0.0288(6) 0.0241(6) -0.0051(5) -0.0005(5) -0.0007(5)
N02 0.0221(6) 0.0306(6) 0.0257(6) -0.0051(5) 0.0005(5) 0.0024(5)
C1 0.0336(10) 0.0453(9) 0.0345(9) 0.0048(7) 0.0115(8) -0.0020(7)
C2 0.0287(8) 0.0291(7) 0.0203(7) -0.0011(5) 0.0016(6) -0.0023(5)
C3 0.0248(7) 0.0240(6) 0.0201(7) -0.0007(5) 0.0011(6) 0.0005(5)
C4 0.0238(7) 0.0235(6) 0.0203(7) -0.0010(5) 0.0006(6) -0.0001(5)
C5 0.0250(7) 0.0219(6) 0.0216(7) -0.0016(5) 0.0024(6) 0.0001(5)
C6 0.0332(8) 0.0267(7) 0.0220(7) -0.0015(5) -0.0020(6) 0.0018(6)
C7 0.0484(11) 0.0270(7) 0.0227(7) 0.0024(5) 0.0045(7) 0.0007(6)
C8 0.0449(10) 0.0287(7) 0.0313(8) -0.0006(6) 0.0116(8) -0.0080(7)
C9 0.0299(8) 0.0364(8) 0.0371(9) -0.0016(7) 0.0040(7) -0.0054(6)
C10 0.0267(8) 0.0309(7) 0.0270(8) 0.0022(5) -0.0008(6) -0.0013(6)
C11 0.0261(8) 0.0250(6) 0.0236(7) -0.0021(5) 0.0025(6) -0.0048(5)
C12 0.0276(8) 0.0273(7) 0.0260(8) 0.0006(5) -0.0004(6) -0.0056(5)
C13 0.0372(10) 0.0370(8) 0.0290(8) -0.0032(6) -0.0030(7) -0.0092(7)
C14 0.0436(11) 0.0395(9) 0.0358(9) -0.0139(7) 0.0015(8) -0.0089(7)
C15 0.0404(10) 0.0399(9) 0.0467(11) -0.0193(8) 0.0026(8) 0.0003(7)
C16 0.0316(9) 0.0331(8) 0.0375(9) -0.0105(7) 0.0000(7) -0.0001(6)
C17 0.0302(8) 0.0301(7) 0.0223(7) -0.0037(5) -0.0016(6) 0.0052(6)
C18 0.0314(9) 0.0485(9) 0.0255(8) -0.0006(7) -0.0021(7) 0.0068(7)
C19 0.0415(11) 0.0630(12) 0.0271(9) -0.0003(8) -0.0070(8) 0.0148(9)
C20 0.0539(12) 0.0482(9) 0.0221(8) 0.0009(7) -0.0018(8) 0.0129(8)
C21 0.0477(11) 0.0513(10) 0.0250(8) 0.0029(7) 0.0062(8) 0.0037(8)
C22 0.0357(10) 0.0463(10) 0.0248(8) 0.0009(7) 0.0015(7) 0.0036(7)
C23 0.0307(8) 0.0274(7) 0.0211(7) 0.0005(5) 0.0000(6) 0.0006(6)
C24 0.0357(9) 0.0310(7) 0.0272(8) 0.0001(6) 0.0003(7) 0.0037(6)
C25 0.0436(10) 0.0356(8) 0.0301(8) 0.0022(6) 0.0070(7) 0.0134(7)
C26 0.0326(9) 0.0471(9) 0.0325(9) 0.0096(7) 0.0035(7) 0.0105(7)
C27 0.0299(9) 0.0446(9) 0.0353(9) 0.0062(7) -0.0013(7) -0.0005(7)
C28 0.0304(9) 0.0343(8) 0.0302(8) -0.0003(6) 0.0002(7) -0.0010(6)
C29 0.0294(8) 0.0297(7) 0.0233(7) -0.0031(5) -0.0020(6) 0.0036(6)
C30 0.0456(11) 0.0283(7) 0.0266(8) -0.0019(6) 0.0058(7) -0.0005(6)
C31 0.0537(12) 0.0333(8) 0.0328(9) -0.0025(6) 0.0151(8) -0.0029(7)
C32 0.0375(10) 0.0367(8) 0.0417(10) 0.0013(7) 0.0064(8) -0.0053(7)
C33 0.0427(11) 0.0399(9) 0.0353(9) -0.0080(7) -0.0016(8) -0.0125(7)
C34 0.0389(10) 0.0406(9) 0.0262(8) -0.0073(6) 0.0019(7) -0.0100(7)
C35 0.0308(8) 0.0340(7) 0.0307(8) 0.0014(6) -0.0061(7) 0.0064(6)
C36 0.0249(8) 0.0277(7) 0.0227(7) -0.0011(5) -0.0007(6) 0.0018(5)
C37 0.0247(7) 0.0255(7) 0.0212(7) 0.0013(5) -0.0006(6) 0.0004(5)
C38 0.0242(7) 0.0255(7) 0.0221(7) -0.0001(5) -0.0013(6) -0.0002(5)
C39 0.0233(7) 0.0253(7) 0.0238(7) 0.0003(5) -0.0011(6) -0.0005(5)
C40 0.0290(9) 0.0389(8) 0.0309(8) 0.0081(6) 0.0035(7) 0.0015(6)
C41 0.0464(11) 0.0485(10) 0.0366(10) 0.0159(8) 0.0035(8) 0.0079(8)
C42 0.0425(10) 0.0458(10) 0.0411(10) 0.0083(7) -0.0055(9) 0.0158(8)
C43 0.0274(9) 0.0489(10) 0.0471(11) 0.0006(8) -0.0026(8) 0.0092(7)
C44 0.0254(8) 0.0354(8) 0.0353(9) 0.0040(6) 0.0016(7) 0.0003(6)
C45 0.0286(8) 0.0263(6) 0.0219(7) -0.0007(5) -0.0022(6) 0.0025(5)
C46 0.0306(8) 0.0253(7) 0.0242(7) 0.0018(5) -0.0005(6) 0.0039(5)
C47 0.0372(10) 0.0343(8) 0.0252(8) -0.0008(6) 0.0041(7) 0.0065(6)
C48 0.0453(11) 0.0359(8) 0.0292(8) -0.0069(7) 0.0013(8) 0.0003(7)
C49 0.0426(11) 0.0348(8) 0.0354(9) -0.0081(7) -0.0011(8) -0.0064(7)
C50 0.0313(8) 0.0338(8) 0.0322(8) -0.0038(6) 0.0000(7) -0.0039(6)
C51 0.0319(9) 0.0371(8) 0.0223(7) 0.0024(5) -0.0046(6) -0.0030(6)
C52 0.0342(9) 0.0384(9) 0.0568(12) 0.0116(8) -0.0103(9) -0.0093(7)
C53 0.0426(12) 0.0576(12) 0.0656(15) 0.0266(11) -0.0172(11) -0.0211(9)
C54 0.0409(12) 0.0921(17) 0.0426(12) 0.0173(11) -0.0042(10) -0.0264(12)
C55 0.0351(11) 0.0881(16) 0.0449(12) -0.0110(11) 0.0072(9) -0.0098(11)
C56 0.0329(10) 0.0553(11) 0.0415(10) -0.0095(8) 0.0043(8) -0.0036(8)
C57 0.0291(8) 0.0245(6) 0.0259(7) -0.0016(5) 0.0007(6) 0.0021(6)
C58 0.0344(9) 0.0314(8) 0.0258(8) 0.0002(6) -0.0054(6) 0.0006(6)
C59 0.0514(11) 0.0348(8) 0.0294(9) 0.0013(6) -0.0101(8) -0.0001(7)
C60 0.0687(14) 0.0312(8) 0.0239(8) 0.0022(6) 0.0031(9) 0.0029(8)
C61 0.0529(12) 0.0371(9) 0.0367(10) 0.0056(7) 0.0163(9) 0.0057(8)
C62 0.0338(9) 0.0336(8) 0.0338(9) 0.0019(6) 0.0061(7) 0.0039(6)
C63 0.0286(8) 0.0257(7) 0.0273(8) 0.0007(5) -0.0005(6) -0.0013(5)
C64 0.0354(9) 0.0329(8) 0.0299(8) -0.0029(6) -0.0035(7) 0.0014(6)
C65 0.0366(10) 0.0309(8) 0.0373(9) -0.0045(6) 0.0010(7) 0.0050(6)
C66 0.0360(9) 0.0316(8) 0.0391(9) 0.0023(6) -0.0016(7) 0.0078(6)
C67 0.0382(10) 0.0361(9) 0.0401(10) -0.0008(7) -0.0102(8) 0.0076(7)
C68 0.0377(9) 0.0295(8) 0.0349(9) -0.0044(6) -0.0071(7) 0.0048(6)

loop_
_atom_type_symbol
_atom_type_description
_atom_type_scat_dispersion_real
_atom_type_scat_dispersion_imag
_atom_type_scat_source
C C 0.0033 0.0016 'International Tables Vol C Tables 4.2.6.8 and 6.1.1.4'
H H 0.0000 0.0000 'International Tables Vol C Tables 4.2.6.8 and 6.1.1.4'
O O 0.0106 0.0060 'International Tables Vol C Tables 4.2.6.8 and 6.1.1.4'
N N 0.0061 0.0033 'International Tables Vol C Tables 4.2.6.8 and 6.1.1.4'
Si Si 0.0817 0.0704 'International Tables Vol C Tables 4.2.6.8 and 6.1.1.4'

loop_
_geom_angle_atom_site_label_1
_geom_angle_atom_site_label_2
_geom_angle_atom_site_label_3
_geom_angle
O01 Si1 C29 108.98(7)
O01 Si1 C23 104.70(6)
C29 Si1 C23 112.04(7)
O01 Si1 C17 110.40(6)
C29 Si1 C17 110.22(7)
C23 Si1 C17 110.37(7)
O05 Si2 C51 104.54(7)
O05 Si2 C63 109.58(6)
C51 Si2 C63 111.27(7)
O05 Si2 C57 110.34(6)
C51 Si2 C57 111.52(7)
C63 Si2 C57 109.49(7)
C3 O01 Si1 124.03(9)
C2 O03 C1 114.34(13)
C37 O05 Si2 125.25(9)
C36 O07 C35 115.91(12)
C12 O04 H04 108.7
C46 O08 H08 111.7
C11 N01 C4 121.09(12)
C11 N01 H01 113.8
C4 N01 H01 111.9
C45 N02 C38 121.89(13)
C45 N02 H02 115.9
C38 N02 H02 110.3
O03 C1 H1A 109.6
O03 C1 H1B 100.2
H1A C1 H1B 109.7
O03 C1 H1C 101.8
H1A C1 H1C 115.8
H1B C1 H1C 117.9
O02 C2 O03 123.21(14)
O02 C2 C3 121.78(14)
O03 C2 C3 115.00(13)
O01 C3 C2 112.99(12)
O01 C3 C4 109.31(12)
C2 C3 C4 108.85(11)
O01 C3 H3 112.9
C2 C3 H3 102.3
C4 C3 H3 110.3
N01 C4 C5 115.41(12)
N01 C4 C3 106.76(12)
C5 C4 C3 111.44(11)
N01 C4 H4 109.4
C5 C4 H4 105.9
C3 C4 H4 107.7
C6 C5 C10 118.77(14)
C6 C5 C4 121.99(14)
C10 C5 C4 119.24(13)
C5 C6 C7 120.21(16)
C5 C6 H6 119.4
C7 C6 H6 120.4
C8 C7 C6 120.42(15)
C8 C7 H7 116.4
C6 C7 H7 123.0
C7 C8 C9 119.84(15)
C7 C8 H8 119.8
C9 C8 H8 120.4
C8 C9 C10 119.66(17)
C8 C9 H9 118.3
C10 C9 H9 121.9
C9 C10 C5 121.09(15)
C9 C10 H10 116.2
C5 C10 H10 122.6
C16 C11 N01 123.91(15)
C16 C11 C12 118.69(14)
N01 C11 C12 117.31(13)
O04 C12 C13 123.54(16)
O04 C12 C11 115.76(13)
C13 C12 C11 120.69(15)
C12 C13 C14 119.96(17)
C12 C13 H13 124.7
C14 C13 H13 115.1
C15 C14 C13 119.87(16)
C15 C14 H14 121.7
C13 C14 H14 118.4
C14 C15 C16 120.46(17)
C14 C15 H15 124.3
C16 C15 H15 115.3
C11 C16 C15 120.32(17)
C11 C16 H16 120.0
C15 C16 H16 119.4
C22 C17 C18 117.94(15)
C22 C17 Si1 120.40(13)
C18 C17 Si1 121.54(13)
C19 C18 C17 120.68(18)
C19 C18 H18 115.9
C17 C18 H18 123.3
C20 C19 C18 120.07(18)
C20 C19 H19 120.5
C18 C19 H19 119.2
C21 C20 C19 120.20(17)
C21 C20 H20 122.7
C19 C20 H20 116.7
C20 C21 C22 119.60(18)
C20 C21 H21 116.2
C22 C21 H21 124.1
C21 C22 C17 121.50(18)
C21 C22 H22 119.8
C17 C22 H22 118.6
C28 C23 C24 117.91(15)
C28 C23 Si1 121.58(11)
C24 C23 Si1 120.43(13)
C25 C24 C23 120.87(16)
C25 C24 H24 115.7
C23 C24 H24 123.5
C26 C25 C24 120.30(16)
C26 C25 H25 116.5
C24 C25 H25 123.2
C25 C26 C27 120.07(17)
C25 C26 H26 119.5
C27 C26 H26 120.3
C26 C27 C28 119.66(17)
C26 C27 H27 120.8
C28 C27 H27 119.3
C23 C28 C27 121.20(16)
C23 C28 H28 115.1
C27 C28 H28 123.3
C34 C29 C30 117.70(15)
C34 C29 Si1 120.94(12)
C30 C29 Si1 121.29(12)
C31 C30 C29 121.48(16)
C31 C30 H30 121.2
C29 C30 H30 117.3
C32 C31 C30 119.66(16)
C32 C31 H31 122.5
C30 C31 H31 116.6
C33 C32 C31 119.91(17)
C33 C32 H32 118.5
C31 C32 H32 121.5
C32 C33 C34 120.34(16)
C32 C33 H33 121.5
C34 C33 H33 118.1
C29 C34 C33 120.88(16)
C29 C34 H34 122.3
C33 C34 H34 116.7
O07 C35 H35A 105.6
O07 C35 H35B 106.1
H35A C35 H35B 111.8
O07 C35 H35C 99.5
H35A C35 H35C 127.3
H35B C35 H35C 104.3
O06 C36 O07 123.79(14)
O06 C36 C37 121.62(14)
O07 C36 C37 114.58(12)
O05 C37 C36 112.55(12)
O05 C37 C38 108.73(12)
C36 C37 C38 108.35(11)
O05 C37 H37 110.4
C36 C37 H37 108.7
C38 C37 H37 108.0
N02 C38 C39 115.22(12)
N02 C38 C37 106.04(12)
C39 C38 C37 111.43(12)
N02 C38 H38 114.9
C39 C38 H38 103.6
C37 C38 H38 105.4
C44 C39 C40 118.84(15)
C44 C39 C38 119.73(14)
C40 C39 C38 121.41(15)
C41 C40 C39 120.13(17)
C41 C40 H40 123.1
C39 C40 H40 116.8
C42 C41 C40 120.64(17)
C42 C41 H41 123.8
C40 C41 H41 115.6
C41 C42 C43 119.89(17)
C41 C42 H42 119.8
C43 C42 H42 120.3
C42 C43 C44 119.80(18)
C42 C43 H43 124.1
C44 C43 H43 116.1
C39 C44 C43 120.69(17)
C39 C44 H44 121.4
C43 C44 H44 117.8
N02 C45 C50 124.35(15)
N02 C45 C46 116.89(14)
C50 C45 C46 118.70(14)
O08 C46 C47 123.70(15)
O08 C46 C45 115.40(13)
C47 C46 C45 120.90(15)
C46 C47 C48 119.89(17)
C46 C47 H47 117.5
C48 C47 H47 122.6
C49 C48 C47 119.74(16)
C49 C48 H48 112.9
C47 C48 H48 127.1
C48 C49 C50 120.53(16)
C48 C49 H49 122.9
C50 C49 H49 116.6
C49 C50 C45 120.21(16)
C49 C50 H50 119.6
C45 C50 H50 120.0
C52 C51 C56 117.78(17)
C52 C51 Si2 121.09(14)
C56 C51 Si2 121.12(13)
C51 C52 C53 120.9(2)
C51 C52 H52 120.9
C53 C52 H52 118.0
C54 C53 C52 119.8(2)
C54 C53 H53 125.5
C52 C53 H53 114.6
C53 C54 C55 120.4(2)
C53 C54 H54 120.2
C55 C54 H54 119.3
C54 C55 C56 119.7(2)
C54 C55 H55 122.9
C56 C55 H55 117.4
C55 C56 C51 121.39(19)
C55 C56 H56 119.4
C51 C56 H56 119.2
C58 C57 C62 117.54(15)
C58 C57 Si2 121.05(13)
C62 C57 Si2 121.32(13)
C59 C58 C57 121.13(17)
C59 C58 H58 123.5
C57 C58 H58 115.3
C60 C59 C58 119.89(18)
C60 C59 H59 121.0
C58 C59 H59 118.8
C59 C60 C61 120.36(16)
C59 C60 H60 123.7
C61 C60 H60 115.9
C60 C61 C62 120.06(18)
C60 C61 H61 118.0
C62 C61 H61 121.9
C61 C62 C57 121.00(18)
C61 C62 H62 119.9
C57 C62 H62 119.1
C68 C63 C64 117.89(15)
C68 C63 Si2 121.15(12)
C64 C63 Si2 120.88(12)
C65 C64 C63 120.71(16)
C65 C64 H64 120.7
C63 C64 H64 118.4
C66 C65 C64 120.11(15)
C66 C65 H65 120.4
C64 C65 H65 119.4
C67 C66 C65 120.31(15)
C67 C66 H66 117.1
C65 C66 H66 122.6
C66 C67 C68 119.33(17)
C66 C67 H67 119.2
C68 C67 H67 120.9
C63 C68 C67 121.62(15)
C63 C68 H68 119.8
C67 C68 H68 118.6

loop_
_geom_bond_atom_site_label_1
_geom_bond_atom_site_label_2
_geom_bond_distance
Si1 O01 1.6633(11)
Si1 C29 1.8683(17)
Si1 C23 1.8682(17)
Si1 C17 1.8761(16)
Si2 O05 1.6584(11)
Si2 C51 1.8652(18)
Si2 C63 1.8653(16)
Si2 C57 1.8691(16)
O01 C3 1.4099(17)
O02 C2 1.2190(18)
O03 C2 1.3226(19)
O03 C1 1.467(2)
O05 C37 1.4175(17)
O06 C36 1.2169(18)
O07 C36 1.3190(19)
O07 C35 1.4590(18)
O04 C12 1.3669(19)
O04 H04 0.9692
O08 C46 1.3675(19)
O08 H08 0.9573
N01 C11 1.4017(18)
N01 C4 1.445(2)
N01 H01 0.9283
N02 C45 1.3907(18)
N02 C38 1.452(2)
N02 H02 0.9304
C1 H1A 1.0239
C1 H1B 1.0444
C1 H1C 0.9728
C2 C3 1.530(2)
C3 C4 1.5452(19)
C3 H3 1.0136
C4 C5 1.526(2)
C4 H4 0.9591
C5 C6 1.395(2)
C5 C10 1.396(2)
C6 C7 1.393(2)
C6 H6 0.9346
C7 C8 1.388(3)
C7 H7 0.9697
C8 C9 1.390(3)
C8 H8 1.0046
C9 C10 1.389(2)
C9 H9 1.0787
C10 H10 1.0315
C11 C16 1.396(2)
C11 C12 1.406(2)
C12 C13 1.389(2)
C13 C14 1.396(3)
C13 H13 0.9461
C14 C15 1.379(3)
C14 H14 1.0682
C15 C16 1.400(2)
C15 H15 0.9910
C16 H16 1.0493
C17 C22 1.400(2)
C17 C18 1.401(2)
C18 C19 1.396(3)
C18 H18 1.0479
C19 C20 1.387(3)
C19 H19 1.0249
C20 C21 1.385(3)
C20 H20 0.9433
C21 C22 1.390(3)
C21 H21 1.0022
C22 H22 0.9660
C23 C28 1.398(2)
C23 C24 1.406(2)
C24 C25 1.390(2)
C24 H24 1.0050
C25 C26 1.386(3)
C25 H25 1.0040
C26 C27 1.386(3)
C26 H26 1.0110
C27 C28 1.400(2)
C27 H27 1.0092
C28 H28 0.9767
C29 C34 1.399(2)
C29 C30 1.397(2)
C30 C31 1.395(2)
C30 H30 1.0646
C31 C32 1.389(3)
C31 H31 0.9404
C32 C33 1.378(3)
C32 H32 1.0436
C33 C34 1.397(2)
C33 H33 1.0158
C34 H34 0.9522
C35 H35A 0.9128
C35 H35B 0.9453
C35 H35C 1.0301
C36 C37 1.530(2)
C37 C38 1.541(2)
C37 H37 0.9939
C38 C39 1.527(2)
C38 H38 1.0382
C39 C44 1.386(2)
C39 C40 1.394(2)
C40 C41 1.389(2)
C40 H40 1.0026
C41 C42 1.372(3)
C41 H41 1.1085
C42 C43 1.384(3)
C42 H42 1.0043
C43 C44 1.394(2)
C43 H43 1.0448
C44 H44 0.9981
C45 C50 1.396(2)
C45 C46 1.409(2)
C46 C47 1.383(2)
C47 C48 1.394(3)
C47 H47 0.9601
C48 C49 1.391(3)
C48 H48 0.9994
C49 C50 1.393(2)
C49 H49 1.0540
C50 H50 1.0524
C51 C52 1.395(2)
C51 C56 1.396(3)
C52 C53 1.404(3)
C52 H52 1.0655
C53 C54 1.369(4)
C53 H53 1.1034
C54 C55 1.385(4)
C54 H54 0.9174
C55 C56 1.387(3)
C55 H55 1.0760
C56 H56 0.9653
C57 C58 1.404(2)
C57 C62 1.404(2)
C58 C59 1.400(2)
C58 H58 0.9837
C59 C60 1.379(3)
C59 H59 1.0162
C60 C61 1.380(3)
C60 H60 0.9210
C61 C62 1.399(3)
C61 H61 0.9610
C62 H62 0.9648
C63 C68 1.394(2)
C63 C64 1.406(2)
C64 C65 1.391(2)
C64 H64 1.0119
C65 C66 1.387(3)
C65 H65 0.9636
C66 C67 1.385(2)
C66 H66 0.9604
C67 C68 1.396(2)
C67 H67 1.0498
C68 H68 0.9885
